data_4514948
loop_
_publ_author_name
'Kumar, Udit'
'Roy, Sritama'
'Jha, Raushan Kumar'
'Vidhyapriya, Pitchavel'
'Sakthivel, Natarajan'
'Manimaran, Bala.'

_publ_section_title
;
 Selenolato-Bridged Manganese(I)-Based Dinuclear Metallacycles as
 Potential Anticancer Agents and Photo-CORMs
;
_journal_issue 1
_journal_name_full 'ACS Omega'
_journal_page_first 1923
_journal_paper_doi 10.1021/acsomega.8b03177
_journal_volume 4
_journal_year 2019
_chemical_formula_moiety 'C34 H26 Mn2 N2 O11 Se2'
_chemical_formula_sum 'C34 H26 Mn2 N2 O11 Se2'
_chemical_formula_weight 906.37
_space_group_crystal_system monoclinic
_space_group_IT_number 14
_space_group_name_Hall '-P 2ybc'
_space_group_name_H-M_alt 'P 1 21/c 1'
_symmetry_space_group_name_Hall '-P 2ybc'
_symmetry_space_group_name_H-M 'P 1 21/c 1'
_atom_sites_solution_hydrogens geom
_atom_sites_solution_primary direct
_atom_sites_solution_secondary difmap
_audit_creation_date 2017-12-26
_audit_creation_method
;
Olex2 1.2
(compiled 2013.11.15 svn.r2834 for OlexSys, GUI svn.r4720)
;
_cell_angle_alpha 90.00
_cell_angle_beta 105.744(7)
_cell_angle_gamma 90.00
_cell_formula_units_Z 4
_cell_length_a 11.7532(6)
_cell_length_b 14.9001(7)
_cell_length_c 20.9384(14)
_cell_measurement_reflns_used 8109
_cell_measurement_temperature 200.00(14)
_cell_measurement_theta_max 29.0911
_cell_measurement_theta_min 3.8631
_cell_volume 3529.2(4)
_computing_cell_refinement
;
CrysAlisPro, Agilent Technologies,
Version 1.171.36.21 (release 14-08-2012 CrysAlis171 .NET)
(compiled Sep 14 2012,17:21:16)
;
_computing_data_collection
;
CrysAlisPro, Agilent Technologies,
Version 1.171.36.21 (release 14-08-2012 CrysAlis171 .NET)
(compiled Sep 14 2012,17:21:16)
;
_computing_data_reduction
;
CrysAlisPro, Agilent Technologies,
Version 1.171.36.21 (release 14-08-2012 CrysAlis171 .NET)
(compiled Sep 14 2012,17:21:16)
;
_computing_molecular_graphics 'Olex2 (Dolomanov et al., 2009)'
_computing_publication_material 'Olex2 (Dolomanov et al., 2009)'
_computing_structure_refinement 'ShelXL (Sheldrick, 2008)'
_computing_structure_solution 'ShelXS (Sheldrick, 2008)'
_diffrn_ambient_temperature 200(2)
_diffrn_detector_area_resol_mean 15.9821
_diffrn_measured_fraction_theta_full 0.992
_diffrn_measured_fraction_theta_max 0.862
_diffrn_measurement_details
;
#__ type_ start__ end____ width___ exp.time_
  1 omega  -22.00    5.00   1.0000   35.0700
omega____ theta____ kappa____ phi______ frames
    -      -17.3397  -99.0000   60.0000 27

#__ type_ start__ end____ width___ exp.time_
  2 omega  -22.00    5.00   1.0000   35.0700
omega____ theta____ kappa____ phi______ frames
    -      -17.3397  -99.0000 -150.0000 27

#__ type_ start__ end____ width___ exp.time_
  3 omega  -42.00   22.00   1.0000   35.0700
omega____ theta____ kappa____ phi______ frames
    -      -17.3397   99.0000  -40.0000 64

#__ type_ start__ end____ width___ exp.time_
  4 omega  -16.00   25.00   1.0000   35.0700
omega____ theta____ kappa____ phi______ frames
    -      -17.3397  -99.0000   90.0000 41

#__ type_ start__ end____ width___ exp.time_
  5 omega  -92.00  -67.00   1.0000   35.0700
omega____ theta____ kappa____ phi______ frames
    -      -17.3397 -178.0000  150.0000 25

#__ type_ start__ end____ width___ exp.time_
  6 omega  -40.00  -14.00   1.0000   35.0700
omega____ theta____ kappa____ phi______ frames
    -      -17.3397   77.0000  -90.0000 26

#__ type_ start__ end____ width___ exp.time_
  7 omega   11.00   38.00   1.0000   35.0700
omega____ theta____ kappa____ phi______ frames
    -      -17.3397   77.0000  -90.0000 27

#__ type_ start__ end____ width___ exp.time_
  8 omega    3.00   53.00   1.0000   35.0700
omega____ theta____ kappa____ phi______ frames
    -      -17.3397   77.0000   90.0000 50

#__ type_ start__ end____ width___ exp.time_
  9 omega   -3.00   51.00   1.0000   35.0700
omega____ theta____ kappa____ phi______ frames
    -      -17.3397   57.0000 -150.0000 54
;
_diffrn_measurement_device_type 'Xcalibur, Eos'
_diffrn_measurement_method '\w scans'
_diffrn_orient_matrix_UB_11 -0.0574371000
_diffrn_orient_matrix_UB_12 0.0031948000
_diffrn_orient_matrix_UB_13 -0.0221252000
_diffrn_orient_matrix_UB_21 0.0043321000
_diffrn_orient_matrix_UB_22 -0.0449675000
_diffrn_orient_matrix_UB_23 -0.0102380000
_diffrn_orient_matrix_UB_31 -0.0247626000
_diffrn_orient_matrix_UB_32 -0.0153121000
_diffrn_orient_matrix_UB_33 0.0253746000
_diffrn_radiation_monochromator graphite
_diffrn_radiation_type MoK\a
_diffrn_radiation_wavelength 0.71073
_diffrn_reflns_av_R_equivalents 0.0521
_diffrn_reflns_av_unetI/netI 0.0725
_diffrn_reflns_limit_h_max 13
_diffrn_reflns_limit_h_min -14
_diffrn_reflns_limit_k_max 20
_diffrn_reflns_limit_k_min -18
_diffrn_reflns_limit_l_max 27
_diffrn_reflns_limit_l_min -26
_diffrn_reflns_number 22426
_diffrn_reflns_theta_full 25.00
_diffrn_reflns_theta_max 29.16
_diffrn_reflns_theta_min 3.87
_diffrn_source 'Enhance (Mo) X-ray Source'
_exptl_absorpt_coefficient_mu 2.841
_exptl_absorpt_correction_T_max 1.00000
_exptl_absorpt_correction_T_min 0.61011
_exptl_absorpt_correction_type multi-scan
_exptl_absorpt_process_details
;
CrysAlisPro, Agilent Technologies,
Version 1.171.36.21 (release 14-08-2012 CrysAlis171 .NET)
(compiled Sep 14 2012,17:21:16)
Empirical absorption correction using spherical harmonics,
 implemented in SCALE3 ABSPACK scaling algorithm.
;
_exptl_crystal_colour red
_exptl_crystal_colour_primary red
_exptl_crystal_density_diffrn 1.706
_exptl_crystal_density_method 'not measured'
_exptl_crystal_description plate
_exptl_crystal_F_000 1800
_exptl_crystal_size_max 0.26
_exptl_crystal_size_mid 0.14
_exptl_crystal_size_min 0.06
_refine_diff_density_max 0.425
_refine_diff_density_min -0.515
_refine_diff_density_rms 0.101
_refine_ls_extinction_method none
_refine_ls_goodness_of_fit_ref 0.946
_refine_ls_hydrogen_treatment constr
_refine_ls_matrix_type full
_refine_ls_number_parameters 460
_refine_ls_number_reflns 8200
_refine_ls_number_restraints 0
_refine_ls_restrained_S_all 0.946
_refine_ls_R_factor_all 0.0648
_refine_ls_R_factor_gt 0.0405
_refine_ls_shift/su_max 0.002
_refine_ls_shift/su_mean 0.000
_refine_ls_structure_factor_coef Fsqd
_refine_ls_weighting_details 'calc w=1/[\s^2^(Fo^2^)+(0.0452P)^2^+0.0000P] where P=(Fo^2^+2Fc^2^)/3'
_refine_ls_weighting_scheme calc
_refine_ls_wR_factor_gt 0.0872
_refine_ls_wR_factor_ref 0.0992
_reflns_number_gt 6135
_reflns_number_total 8200
_reflns_threshold_expression >2sigma(I)
_cod_data_source_file ao8b03177_si_002.cif
_cod_data_source_block 3
_cod_original_cell_volume 3529.3(3)
_cod_database_code 4514948
_chemical_oxdiff_formula 'C20 H36 N4 O3 Mn2 Se2'
_chemical_oxdiff_usercomment 'RED COLOUR BLOCK, 200K, 0.14 0.26 0.06'
_reflns_odcompleteness_completeness 99.18
_reflns_odcompleteness_iscentric 1
_reflns_odcompleteness_theta 26.32
_olex2_refinement_description
;
1. Fixed Uiso
 At 1.2 times of:
  All C(H) groups, All C(H,H) groups
2.a Secondary CH2 refined with riding coordinates:
 C9(H9A,H9B), C1D(H1DA,H1DB), C22(H22A,H22B), C23(H23A,H23B)
2.b Aromatic/amide H refined with riding coordinates:
 C2(H2), C5(H5), C6(H6), C8(H8), C10(H10), C12(H12), C13(H13), C15(H15),
 C16(H16), C17(H17), C18(H18), C1B(H1B), C1F(H1F), C1G(H1G), C21(H21), C24(H24),
  C25(H25), C27(H27)
;

loop_
_space_group_symop_id
_space_group_symop_operation_xyz
1 'x, y, z'
2 '-x, y+1/2, -z+1/2'
3 '-x, -y, -z'
4 'x, -y-1/2, z-1/2'

loop_
_atom_site_label
_atom_site_type_symbol
_atom_site_fract_x
_atom_site_fract_y
_atom_site_fract_z
_atom_site_U_iso_or_equiv
_atom_site_adp_type
_atom_site_occupancy
_atom_site_symmetry_multiplicity
_atom_site_calc_flag
_atom_site_refinement_flags_posn
Se1 Se 0.18237(3) 0.65509(2) 0.606018(16) 0.02250(9) Uani 1 1 d .
Se2 Se 0.45939(3) 0.71702(2) 0.654180(16) 0.02277(9) Uani 1 1 d .
Mn3 Mn 0.35377(4) 0.62595(3) 0.55687(2) 0.02106(12) Uani 1 1 d .
Mn4 Mn 0.30106(4) 0.72547(3) 0.71336(2) 0.02401(12) Uani 1 1 d .
O1 O 0.4391(3) 0.7992(2) 0.84128(16) 0.0666(9) Uani 1 1 d .
O2 O 0.3773(2) 0.54790(19) 0.77157(15) 0.0481(7) Uani 1 1 d .
C3 C 0.1193(3) 0.5399(2) 0.62223(17) 0.0247(7) Uani 1 1 d .
O4 O 0.2927(2) 1.15403(15) 0.56993(12) 0.0306(5) Uani 1 1 d .
O5 O 0.3172(2) 1.04005(15) 0.38906(12) 0.0309(6) Uani 1 1 d .
O6 O 0.3930(2) 0.45658(17) 0.63309(14) 0.0425(7) Uani 1 1 d .
O7 O 0.2284(2) 0.52562(18) 0.43665(14) 0.0438(7) Uani 1 1 d .
O8 O 0.0955(3) 0.7360(2) 0.76807(17) 0.0604(9) Uani 1 1 d .
O9 O 0.5614(2) 0.59938(16) 0.50585(14) 0.0397(7) Uani 1 1 d .
O10 O 0.0956(2) 1.13614(17) 0.54726(15) 0.0423(7) Uani 1 1 d .
O11 O 0.2886(2) 1.20900(16) 0.44028(12) 0.0363(6) Uani 1 1 d .
O12 O 0.1283(2) 0.99445(18) 0.34864(14) 0.0468(7) Uani 1 1 d .
N13 N 0.2649(2) 0.85177(18) 0.66575(14) 0.0268(6) Uani 1 1 d .
C14 C 0.3450(3) 0.6161(3) 0.74831(18) 0.0311(8) Uani 1 1 d .
N15 N 0.3154(2) 0.74941(17) 0.50678(13) 0.0237(6) Uani 1 1 d .
C1 C 0.4815(3) 0.6112(2) 0.52667(18) 0.0272(7) Uani 1 1 d .
C2 C 0.1736(3) 0.8453(2) 0.43377(18) 0.0296(8) Uani 1 1 d .
H2 H 0.0934 0.8568 0.4109 0.036 Uiso 1 1 calc R
C4 C 0.2720(3) 0.5657(2) 0.48371(18) 0.0286(8) Uani 1 1 d .
C5 C 0.3782(3) 0.8841(2) 0.46269(17) 0.0282(7) Uani 1 1 d .
H5 H 0.4407 0.9232 0.4602 0.034 Uiso 1 1 calc R
C6 C 0.3336(3) 0.9965(2) 0.64031(18) 0.0289(8) Uani 1 1 d .
H6 H 0.3972 1.0377 0.6458 0.035 Uiso 1 1 calc R
C7 C 0.3893(3) 0.7742(3) 0.7902(2) 0.0385(9) Uani 1 1 d .
C8 C 0.4013(3) 0.8067(2) 0.50117(17) 0.0272(7) Uani 1 1 d .
H8 H 0.4808 0.7935 0.5245 0.033 Uiso 1 1 calc R
C9 C 0.2237(3) 1.1886(2) 0.37449(18) 0.0330(8) Uani 1 1 d .
H9A H 0.2123 1.2435 0.3469 0.040 Uiso 1 1 calc R
H9B H 0.1449 1.1645 0.3740 0.040 Uiso 1 1 calc R
C10 C 0.0174(3) 0.3759(2) 0.63977(19) 0.0328(8) Uani 1 1 d .
H10 H -0.0169 0.3199 0.6458 0.039 Uiso 1 1 calc R
C11 C 0.6068(3) 0.6650(2) 0.70445(17) 0.0265(7) Uani 1 1 d .
C12 C 0.1322(3) 0.9557(2) 0.59505(19) 0.0332(8) Uani 1 1 d .
H12 H 0.0544 0.9687 0.5689 0.040 Uiso 1 1 calc R
C13 C 0.0473(3) 0.3939(2) 0.58105(19) 0.0328(8) Uani 1 1 d .
H13 H 0.0329 0.3502 0.5467 0.039 Uiso 1 1 calc R
C15 C 0.2039(3) 0.7703(2) 0.47338(17) 0.0281(7) Uani 1 1 d .
H15 H 0.1424 0.7311 0.4773 0.034 Uiso 1 1 calc R
C16 C 0.0978(3) 0.4748(2) 0.57275(18) 0.0305(8) Uani 1 1 d .
H16 H 0.1184 0.4865 0.5327 0.037 Uiso 1 1 calc R
C17 C 0.7699(3) 0.5634(3) 0.7147(2) 0.0413(9) Uani 1 1 d .
H17 H 0.8022 0.5112 0.7003 0.050 Uiso 1 1 calc R
C18 C 0.1570(3) 0.8748(2) 0.62764(19) 0.0313(8) Uani 1 1 d .
H18 H 0.0945 0.8328 0.6230 0.038 Uiso 1 1 calc R
C19 C 0.2620(3) 0.9034(2) 0.42781(16) 0.0256(7) Uani 1 1 d .
C1A C 0.1949(3) 1.1086(2) 0.56909(17) 0.0293(8) Uani 1 1 d .
C1B C 0.3512(3) 0.9139(2) 0.67165(18) 0.0289(8) Uani 1 1 d .
H1B H 0.4280 0.9001 0.6988 0.035 Uiso 1 1 calc R
C1C C 0.1740(3) 0.7322(2) 0.74595(18) 0.0343(8) Uani 1 1 d .
C1D C 0.2917(3) 1.1200(2) 0.34736(17) 0.0310(8) Uani 1 1 d .
H1DA H 0.2455 1.1027 0.3021 0.037 Uiso 1 1 calc R
H1DB H 0.3670 1.1468 0.3441 0.037 Uiso 1 1 calc R
C1E C 0.3792(3) 0.5226(2) 0.60359(17) 0.0275(7) Uani 1 1 d .
C1F C 0.6746(3) 0.7136(2) 0.75825(18) 0.0308(8) Uani 1 1 d .
H1F H 0.6421 0.7647 0.7741 0.037 Uiso 1 1 calc R
C1G C 0.7895(3) 0.6871(3) 0.78851(19) 0.0373(9) Uani 1 1 d .
H1G H 0.8356 0.7207 0.8249 0.045 Uiso 1 1 calc R
C1H C 0.2266(3) 0.9841(2) 0.38400(17) 0.0296(8) Uani 1 1 d .
C20 C 0.2225(3) 1.0182(2) 0.60094(18) 0.0277(7) Uani 1 1 d .
C21 C 0.0880(3) 0.5218(2) 0.68033(17) 0.0297(8) Uani 1 1 d .
H21 H 0.1009 0.5658 0.7144 0.036 Uiso 1 1 calc R
C22 C 0.2804(4) 1.2473(2) 0.54845(19) 0.0351(9) Uani 1 1 d .
H22A H 0.3597 1.2752 0.5592 0.042 Uiso 1 1 calc R
H22B H 0.2331 1.2796 0.5737 0.042 Uiso 1 1 calc R
C23 C 0.2225(3) 1.2584(2) 0.47548(19) 0.0352(8) Uani 1 1 d .
H23A H 0.1401 1.2360 0.4645 0.042 Uiso 1 1 calc R
H23B H 0.2207 1.3227 0.4632 0.042 Uiso 1 1 calc R
C24 C 0.0376(3) 0.4396(2) 0.68873(19) 0.0343(8) Uani 1 1 d .
H24 H 0.0172 0.4275 0.7288 0.041 Uiso 1 1 calc R
C25 C 0.8381(3) 0.6133(3) 0.76697(19) 0.0404(10) Uani 1 1 d .
H25 H 0.9176 0.5966 0.7877 0.049 Uiso 1 1 calc R
C27 C 0.6547(3) 0.5890(2) 0.68316(19) 0.0352(8) Uani 1 1 d .
H27 H 0.6088 0.5546 0.6471 0.042 Uiso 1 1 calc R

loop_
_atom_site_aniso_label
_atom_site_aniso_U_11
_atom_site_aniso_U_22
_atom_site_aniso_U_33
_atom_site_aniso_U_23
_atom_site_aniso_U_13
_atom_site_aniso_U_12
Se1 0.02264(17) 0.01942(17) 0.02646(18) 0.00081(13) 0.00839(14) -0.00175(12)
Se2 0.02081(17) 0.02166(17) 0.02575(18) 0.00093(13) 0.00619(14) -0.00061(13)
Mn3 0.0210(3) 0.0185(2) 0.0246(3) 0.0011(2) 0.0078(2) 0.00045(19)
Mn4 0.0242(3) 0.0234(3) 0.0253(3) -0.0017(2) 0.0083(2) -0.0032(2)
O1 0.074(2) 0.076(2) 0.0397(18) -0.0126(17) -0.0017(17) -0.0278(19)
O2 0.0492(18) 0.0386(16) 0.0554(18) 0.0177(14) 0.0126(15) 0.0022(13)
C3 0.0228(17) 0.0222(17) 0.0294(18) 0.0019(14) 0.0075(15) -0.0025(13)
O4 0.0305(13) 0.0257(12) 0.0362(14) 0.0069(11) 0.0104(11) -0.0004(10)
O5 0.0347(14) 0.0244(13) 0.0342(14) 0.0070(10) 0.0105(12) -0.0048(10)
O6 0.0461(17) 0.0297(14) 0.0536(18) 0.0151(13) 0.0167(14) 0.0089(12)
O7 0.0404(16) 0.0472(17) 0.0387(16) -0.0155(14) 0.0020(13) 0.0044(13)
O8 0.059(2) 0.063(2) 0.079(2) -0.0196(18) 0.0507(19) -0.0083(15)
O9 0.0362(15) 0.0336(14) 0.0577(18) -0.0020(13) 0.0270(14) 0.0004(11)
O10 0.0328(15) 0.0357(15) 0.0577(18) 0.0137(13) 0.0113(14) 0.0039(12)
O11 0.0333(14) 0.0431(15) 0.0328(14) -0.0022(12) 0.0094(12) 0.0020(11)
O12 0.0376(16) 0.0443(16) 0.0492(17) 0.0206(14) -0.0040(14) -0.0084(13)
N13 0.0253(15) 0.0228(15) 0.0339(16) -0.0073(12) 0.0107(13) -0.0011(12)
C14 0.0263(18) 0.038(2) 0.0294(19) 0.0026(16) 0.0085(16) -0.0070(16)
N15 0.0259(15) 0.0213(14) 0.0246(14) 0.0009(11) 0.0082(12) -0.0007(11)
C1 0.0327(19) 0.0167(17) 0.0333(19) -0.0012(14) 0.0107(16) -0.0014(14)
C2 0.0250(18) 0.0311(19) 0.0323(19) 0.0079(15) 0.0068(16) -0.0001(14)
C4 0.0268(18) 0.0256(18) 0.035(2) 0.0030(16) 0.0116(16) 0.0072(15)
C5 0.0263(18) 0.0274(18) 0.0306(18) 0.0038(15) 0.0071(15) -0.0071(14)
C6 0.0246(18) 0.0239(18) 0.039(2) -0.0009(15) 0.0110(16) -0.0029(14)
C7 0.039(2) 0.042(2) 0.034(2) -0.0032(18) 0.0097(19) -0.0125(18)
C8 0.0218(17) 0.0287(18) 0.0311(18) 0.0032(15) 0.0070(15) -0.0035(14)
C9 0.034(2) 0.031(2) 0.0313(19) 0.0055(16) 0.0048(17) -0.0016(16)
C10 0.0252(18) 0.0230(18) 0.048(2) 0.0067(16) 0.0063(17) -0.0053(14)
C11 0.0225(17) 0.0314(19) 0.0260(17) 0.0045(14) 0.0071(15) -0.0024(14)
C12 0.0218(18) 0.031(2) 0.043(2) -0.0027(17) 0.0027(16) 0.0015(15)
C13 0.0255(18) 0.030(2) 0.042(2) -0.0093(16) 0.0070(17) -0.0038(15)
C15 0.0232(17) 0.0289(19) 0.0314(19) 0.0045(15) 0.0060(15) -0.0025(14)
C16 0.0289(18) 0.0316(19) 0.0330(19) -0.0005(15) 0.0117(16) -0.0053(15)
C17 0.029(2) 0.054(3) 0.038(2) 0.0008(19) 0.0048(18) 0.0120(18)
C18 0.0202(17) 0.0293(19) 0.044(2) -0.0047(16) 0.0081(16) -0.0006(14)
C19 0.0310(18) 0.0240(17) 0.0219(16) 0.0005(13) 0.0075(15) -0.0016(14)
C1A 0.0274(19) 0.0305(19) 0.0297(18) -0.0008(15) 0.0074(16) -0.0015(15)
C1B 0.0211(17) 0.0258(18) 0.037(2) -0.0038(15) 0.0030(15) -0.0003(14)
C1C 0.041(2) 0.031(2) 0.033(2) -0.0095(16) 0.0149(18) -0.0058(16)
C1D 0.039(2) 0.0255(18) 0.0280(18) 0.0094(15) 0.0087(17) -0.0068(15)
C1E 0.0237(17) 0.0279(19) 0.0316(19) -0.0018(15) 0.0086(15) 0.0015(14)
C1F 0.0263(18) 0.036(2) 0.0295(19) 0.0044(15) 0.0060(16) -0.0044(15)
C1G 0.032(2) 0.047(2) 0.029(2) 0.0055(17) 0.0023(17) -0.0118(18)
C1H 0.033(2) 0.0277(19) 0.0269(18) 0.0020(15) 0.0053(16) -0.0060(15)
C20 0.0286(18) 0.0227(18) 0.0331(19) -0.0010(15) 0.0107(16) 0.0019(14)
C21 0.0292(19) 0.035(2) 0.0270(18) 0.0004(15) 0.0109(16) -0.0060(15)
C22 0.045(2) 0.0225(18) 0.042(2) 0.0009(16) 0.0175(19) 0.0001(16)
C23 0.038(2) 0.032(2) 0.038(2) 0.0042(17) 0.0141(18) 0.0025(16)
C24 0.0302(19) 0.038(2) 0.036(2) 0.0076(17) 0.0112(17) -0.0052(16)
C25 0.0175(18) 0.065(3) 0.036(2) 0.013(2) 0.0030(16) 0.0033(18)
C27 0.030(2) 0.041(2) 0.032(2) -0.0035(17) 0.0045(17) 0.0031(16)

loop_
_atom_type_symbol
_atom_type_description
_atom_type_scat_dispersion_real
_atom_type_scat_dispersion_imag
_atom_type_scat_source
C C 0.0033 0.0016 'International Tables Vol C Tables 4.2.6.8 and 6.1.1.4'
H H 0.0000 0.0000 'International Tables Vol C Tables 4.2.6.8 and 6.1.1.4'
N N 0.0061 0.0033 'International Tables Vol C Tables 4.2.6.8 and 6.1.1.4'
O O 0.0106 0.0060 'International Tables Vol C Tables 4.2.6.8 and 6.1.1.4'
Mn Mn 0.3368 0.7283 'International Tables Vol C Tables 4.2.6.8 and 6.1.1.4'
Se Se -0.0929 2.2259 'International Tables Vol C Tables 4.2.6.8 and 6.1.1.4'

loop_
_geom_angle_atom_site_label_1
_geom_angle_atom_site_label_2
_geom_angle_atom_site_label_3
_geom_angle
Mn4 Se1 Mn3 97.141(19)
C3 Se1 Mn3 107.67(9)
C3 Se1 Mn4 110.92(10)
Mn3 Se2 Mn4 99.233(19)
C11 Se2 Mn3 113.78(10)
C11 Se2 Mn4 115.37(9)
Se2 Mn3 Se1 81.296(17)
N15 Mn3 Se1 88.07(7)
N15 Mn3 Se2 85.58(8)
C1 Mn3 Se1 175.65(11)
C1 Mn3 Se2 94.39(11)
C1 Mn3 N15 91.04(12)
C1 Mn3 C4 86.77(15)
C1 Mn3 C1E 93.16(14)
C4 Mn3 Se1 97.50(10)
C4 Mn3 Se2 176.51(11)
C4 Mn3 N15 91.11(13)
C1E Mn3 Se1 87.65(10)
C1E Mn3 Se2 92.81(11)
C1E Mn3 N15 175.62(12)
C1E Mn3 C4 90.41(15)
Se2 Mn4 Se1 81.031(18)
N13 Mn4 Se1 87.61(8)
N13 Mn4 Se2 83.86(7)
C14 Mn4 Se1 90.81(12)
C14 Mn4 Se2 89.20(10)
C14 Mn4 N13 173.04(12)
C14 Mn4 C7 88.29(17)
C14 Mn4 C1C 94.12(16)
C7 Mn4 Se1 178.55(13)
C7 Mn4 Se2 97.82(12)
C7 Mn4 N13 93.15(15)
C1C Mn4 Se1 92.61(12)
C1C Mn4 Se2 172.88(13)
C1C Mn4 N13 92.72(14)
C1C Mn4 C7 88.59(17)
C16 C3 Se1 119.2(2)
C21 C3 Se1 122.0(3)
C21 C3 C16 118.7(3)
C1A O4 C22 117.9(3)
C1H O5 C1D 115.7(3)
C23 O11 C9 113.1(3)
C18 N13 Mn4 122.8(2)
C18 N13 C1B 116.2(3)
C1B N13 Mn4 121.0(2)
O2 C14 Mn4 177.3(3)
C8 N15 Mn3 122.1(2)
C15 N15 Mn3 120.5(2)
C15 N15 C8 117.0(3)
O9 C1 Mn3 177.6(3)
C15 C2 H2 120.5
C15 C2 C19 118.9(3)
C19 C2 H2 120.5
O7 C4 Mn3 174.8(3)
C8 C5 H5 120.5
C8 C5 C19 119.0(3)
C19 C5 H5 120.5
C1B C6 H6 120.4
C20 C6 H6 120.4
C20 C6 C1B 119.2(3)
O1 C7 Mn4 173.4(3)
N15 C8 C5 122.8(3)
N15 C8 H8 118.6
C5 C8 H8 118.6
O11 C9 H9A 110.1
O11 C9 H9B 110.1
O11 C9 C1D 108.2(3)
H9A C9 H9B 108.4
C1D C9 H9A 110.1
C1D C9 H9B 110.1
C13 C10 H10 120.2
C24 C10 H10 120.2
C24 C10 C13 119.6(3)
C1F C11 Se2 117.6(3)
C27 C11 Se2 122.3(3)
C27 C11 C1F 119.4(3)
C18 C12 H12 120.4
C18 C12 C20 119.2(3)
C20 C12 H12 120.4
C10 C13 H13 120.0
C16 C13 C10 120.0(3)
C16 C13 H13 120.0
N15 C15 C2 123.8(3)
N15 C15 H15 118.1
C2 C15 H15 118.1
C3 C16 H16 119.5
C13 C16 C3 120.9(3)
C13 C16 H16 119.5
C25 C17 H17 119.7
C25 C17 C27 120.6(4)
C27 C17 H17 119.7
N13 C18 C12 123.8(3)
N13 C18 H18 118.1
C12 C18 H18 118.1
C2 C19 C5 118.4(3)
C2 C19 C1H 117.8(3)
C5 C19 C1H 123.7(3)
O4 C1A C20 111.7(3)
O10 C1A O4 125.2(3)
O10 C1A C20 123.1(3)
N13 C1B C6 123.6(3)
N13 C1B H1B 118.2
C6 C1B H1B 118.2
O8 C1C Mn4 178.3(4)
O5 C1D C9 111.9(3)
O5 C1D H1DA 109.2
O5 C1D H1DB 109.2
C9 C1D H1DA 109.2
C9 C1D H1DB 109.2
H1DA C1D H1DB 107.9
O6 C1E Mn3 178.6(3)
C11 C1F H1F 120.2
C1G C1F C11 119.6(3)
C1G C1F H1F 120.2
C1F C1G H1G 119.3
C25 C1G C1F 121.4(4)
C25 C1G H1G 119.3
O5 C1H C19 111.7(3)
O12 C1H O5 125.6(3)
O12 C1H C19 122.6(3)
C6 C20 C12 118.1(3)
C6 C20 C1A 122.1(3)
C12 C20 C1A 119.6(3)
C3 C21 H21 119.9
C3 C21 C24 120.2(3)
C24 C21 H21 119.9
O4 C22 H22A 108.9
O4 C22 H22B 108.9
O4 C22 C23 113.5(3)
H22A C22 H22B 107.7
C23 C22 H22A 108.9
C23 C22 H22B 108.9
O11 C23 C22 108.1(3)
O11 C23 H23A 110.1
O11 C23 H23B 110.1
C22 C23 H23A 110.1
C22 C23 H23B 110.1
H23A C23 H23B 108.4
C10 C24 C21 120.6(3)
C10 C24 H24 119.7
C21 C24 H24 119.7
C17 C25 H25 120.4
C1G C25 C17 119.2(3)
C1G C25 H25 120.4
C11 C27 H27 120.1
C17 C27 C11 119.9(4)
C17 C27 H27 120.1

loop_
_geom_bond_atom_site_label_1
_geom_bond_atom_site_label_2
_geom_bond_distance
Se1 Mn3 2.5359(5)
Se1 Mn4 2.5289(6)
Se1 C3 1.936(3)
Se2 Mn3 2.4822(6)
Se2 Mn4 2.5031(5)
Se2 C11 1.929(3)
Mn3 N15 2.105(3)
Mn3 C1 1.793(3)
Mn3 C4 1.811(4)
Mn3 C1E 1.805(4)
Mn4 N13 2.118(3)
Mn4 C14 1.804(4)
Mn4 C7 1.812(4)
Mn4 C1C 1.806(3)
O1 C7 1.135(5)
O2 C14 1.146(4)
C3 C16 1.391(5)
C3 C21 1.390(4)
O4 C1A 1.331(4)
O4 C22 1.455(4)
O5 C1D 1.459(4)
O5 C1H 1.333(4)
O6 C1E 1.150(4)
O7 C4 1.147(4)
O8 C1C 1.140(4)
O9 C1 1.151(4)
O10 C1A 1.204(4)
O11 C9 1.415(4)
O11 C23 1.414(4)
O12 C1H 1.202(4)
N13 C18 1.346(4)
N13 C1B 1.354(4)
N15 C8 1.350(4)
N15 C15 1.344(4)
C2 H2 0.9500
C2 C15 1.380(5)
C2 C19 1.384(4)
C5 H5 0.9500
C5 C8 1.391(4)
C5 C19 1.393(5)
C6 H6 0.9500
C6 C1B 1.383(5)
C6 C20 1.380(5)
C8 H8 0.9500
C9 H9A 0.9900
C9 H9B 0.9900
C9 C1D 1.501(5)
C10 H10 0.9500
C10 C13 1.394(5)
C10 C24 1.369(5)
C11 C1F 1.394(5)
C11 C27 1.391(5)
C12 H12 0.9500
C12 C18 1.377(5)
C12 C20 1.392(5)
C13 H13 0.9500
C13 C16 1.376(5)
C15 H15 0.9500
C16 H16 0.9500
C17 H17 0.9500
C17 C25 1.384(6)
C17 C27 1.389(5)
C18 H18 0.9500
C19 C1H 1.501(5)
C1A C20 1.499(5)
C1B H1B 0.9500
C1D H1DA 0.9900
C1D H1DB 0.9900
C1F H1F 0.9500
C1F C1G 1.385(5)
C1G H1G 0.9500
C1G C25 1.371(5)
C21 H21 0.9500
C21 C24 1.393(5)
C22 H22A 0.9900
C22 H22B 0.9900
C22 C23 1.504(5)
C23 H23A 0.9900
C23 H23B 0.9900
C24 H24 0.9500
C25 H25 0.9500
C27 H27 0.9500

loop_
_geom_torsion_atom_site_label_1
_geom_torsion_atom_site_label_2
_geom_torsion_atom_site_label_3
_geom_torsion_atom_site_label_4
_geom_torsion
Se1 Mn3 N15 C8 139.1(2)
Se1 Mn3 N15 C15 -47.5(2)
Se1 Mn3 C1 O9 173(7)
Se1 Mn3 C4 O7 -168(3)
Se1 Mn3 C1E O6 38(12)
Se1 Mn4 N13 C18 44.2(2)
Se1 Mn4 N13 C1B -134.9(2)
Se1 Mn4 C14 O2 138(7)
Se1 Mn4 C7 O1 -102(5)
Se1 Mn4 C1C O8 145(11)
Se1 C3 C16 C13 -176.6(3)
Se1 C3 C21 C24 176.9(3)
Se2 Mn3 N15 C8 57.6(2)
Se2 Mn3 N15 C15 -128.9(2)
Se2 Mn3 C1 O9 166(8)
Se2 Mn3 C4 O7 122(3)
Se2 Mn3 C1E O6 119(12)
Se2 Mn4 N13 C18 125.4(2)
Se2 Mn4 N13 C1B -53.7(2)
Se2 Mn4 C14 O2 57(7)
Se2 Mn4 C7 O1 -139(4)
Se2 Mn4 C1C O8 172(100)
Se2 C11 C1F C1G -168.7(2)
Se2 C11 C27 C17 168.7(3)
Mn3 Se1 Mn4 Se2 8.530(18)
Mn3 Se1 Mn4 N13 92.69(7)
Mn3 Se1 Mn4 C14 -80.53(10)
Mn3 Se1 Mn4 C7 -29(5)
Mn3 Se1 Mn4 C1C -174.69(12)
Mn3 Se1 C3 C16 -47.1(3)
Mn3 Se1 C3 C21 136.9(3)
Mn3 Se2 Mn4 Se1 -8.763(19)
Mn3 Se2 Mn4 N13 -97.30(8)
Mn3 Se2 Mn4 C14 82.18(12)
Mn3 Se2 Mn4 C7 170.35(13)
Mn3 Se2 Mn4 C1C -35.7(9)
Mn3 Se2 C11 C1F 177.2(2)
Mn3 Se2 C11 C27 7.0(3)
Mn3 N15 C8 C5 173.3(2)
Mn3 N15 C15 C2 -172.9(3)
Mn4 Se1 Mn3 Se2 -8.596(18)
Mn4 Se1 Mn3 N15 -94.42(8)
Mn4 Se1 Mn3 C1 -16.2(15)
Mn4 Se1 Mn3 C4 174.71(11)
Mn4 Se1 Mn3 C1E 84.61(11)
Mn4 Se1 C3 C16 -152.2(2)
Mn4 Se1 C3 C21 31.7(3)
Mn4 Se2 Mn3 Se1 8.732(19)
Mn4 Se2 Mn3 N15 97.45(7)
Mn4 Se2 Mn3 C1 -171.84(11)
Mn4 Se2 Mn3 C4 78.8(17)
Mn4 Se2 Mn3 C1E -78.46(10)
Mn4 Se2 C11 C1F -69.1(3)
Mn4 Se2 C11 C27 120.8(3)
Mn4 N13 C18 C12 -178.5(3)
Mn4 N13 C1B C6 178.2(2)
C3 Se1 Mn3 Se2 -123.27(11)
C3 Se1 Mn3 N15 150.90(13)
C3 Se1 Mn3 C1 -130.9(15)
C3 Se1 Mn3 C4 60.03(15)
C3 Se1 Mn3 C1E -30.07(16)
C3 Se1 Mn4 Se2 120.58(10)
C3 Se1 Mn4 N13 -155.26(12)
C3 Se1 Mn4 C14 31.52(14)
C3 Se1 Mn4 C7 83(5)
C3 Se1 Mn4 C1C -62.65(15)
C3 C21 C24 C10 -0.6(5)
O4 C1A C20 C6 15.2(4)
O4 C1A C20 C12 -169.5(3)
O4 C22 C23 O11 -56.4(4)
O10 C1A C20 C6 -163.0(3)
O10 C1A C20 C12 12.2(5)
O11 C9 C1D O5 56.0(4)
N13 Mn4 C14 O2 62(7)
N13 Mn4 C7 O1 137(4)
N13 Mn4 C1C O8 -127(11)
C14 Mn4 N13 C18 121.1(11)
C14 Mn4 N13 C1B -58.0(13)
C14 Mn4 C7 O1 -50(4)
C14 Mn4 C1C O8 54(11)
N15 Mn3 C1 O9 -108(8)
N15 Mn3 C4 O7 104(3)
N15 Mn3 C1E O6 51(13)
C1 Mn3 N15 C8 -36.7(3)
C1 Mn3 N15 C15 136.7(3)
C1 Mn3 C4 O7 13(3)
C1 Mn3 C1E O6 -147(12)
C2 C19 C1H O5 172.2(3)
C2 C19 C1H O12 -8.6(5)
C4 Mn3 N15 C8 -123.5(3)
C4 Mn3 N15 C15 49.9(3)
C4 Mn3 C1 O9 -17(8)
C4 Mn3 C1E O6 -60(12)
C5 C19 C1H O5 -7.7(4)
C5 C19 C1H O12 171.4(3)
C7 Mn4 N13 C18 -137.1(3)
C7 Mn4 N13 C1B 43.8(3)
C7 Mn4 C14 O2 -41(7)
C7 Mn4 C1C O8 -34(11)
C8 N15 C15 C2 0.8(5)
C8 C5 C19 C2 1.0(5)
C8 C5 C19 C1H -179.1(3)
C9 O11 C23 C22 159.6(3)
C10 C13 C16 C3 -0.3(5)
C11 Se2 Mn3 Se1 131.82(10)
C11 Se2 Mn3 N15 -139.46(12)
C11 Se2 Mn3 C1 -48.76(14)
C11 Se2 Mn3 C4 -158.1(17)
C11 Se2 Mn3 C1E 44.63(14)
C11 Se2 Mn4 Se1 -130.71(11)
C11 Se2 Mn4 N13 140.76(14)
C11 Se2 Mn4 C14 -39.76(16)
C11 Se2 Mn4 C7 48.40(17)
C11 Se2 Mn4 C1C -157.7(9)
C11 C1F C1G C25 -0.5(5)
C13 C10 C24 C21 -0.1(5)
C15 N15 C8 C5 -0.3(5)
C15 C2 C19 C5 -0.5(5)
C15 C2 C19 C1H 179.5(3)
C16 C3 C21 C24 0.9(5)
C18 N13 C1B C6 -1.0(5)
C18 C12 C20 C6 -0.9(5)
C18 C12 C20 C1A -176.3(3)
C19 C2 C15 N15 -0.4(5)
C19 C5 C8 N15 -0.6(5)
C1A O4 C22 C23 -68.6(4)
C1B N13 C18 C12 0.7(5)
C1B C6 C20 C12 0.6(5)
C1B C6 C20 C1A 175.9(3)
C1C Mn4 N13 C18 -48.3(3)
C1C Mn4 N13 C1B 132.6(3)
C1C Mn4 C14 O2 -129(7)
C1C Mn4 C7 O1 44(4)
C1D O5 C1H O12 -0.1(5)
C1D O5 C1H C19 179.1(3)
C1E Mn3 N15 C8 126.2(18)
C1E Mn3 N15 C15 -60.4(19)
C1E Mn3 C1 O9 73(8)
C1E Mn3 C4 O7 -80(3)
C1F C11 C27 C17 -1.3(5)
C1F C1G C25 C17 -1.2(5)
C1H O5 C1D C9 76.0(4)
C20 C6 C1B N13 0.4(5)
C20 C12 C18 N13 0.2(5)
C21 C3 C16 C13 -0.4(5)
C22 O4 C1A O10 5.9(5)
C22 O4 C1A C20 -172.3(3)
C23 O11 C9 C1D -167.7(3)
C24 C10 C13 C16 0.5(5)
C25 C17 C27 C11 -0.5(5)
C27 C11 C1F C1G 1.8(5)
C27 C17 C25 C1G 1.7(6)
